data_7124058
loop_
_publ_author_name
'Hamura, Toshiyuki'
'Kitamura, Kei'
'Asahina, Kenta'
'Adachi, Kazuhiko'

_publ_section_title
;
 Intramolecular benzoallene--alkyne cycloaddition initiated by
 site-selective SN2&#x2019; reaction of epoxytetracene en route to
 \p-extended pyracylene
;
_journal_name_full 'Chemical Communications'
_journal_paper_doi 10.1039/C9CC05500B
_journal_year 2019
_chemical_formula_moiety 'C52 H31 Br O2, C6 H6'
_chemical_formula_sum 'C58 H37 Br O2'
_chemical_formula_weight 845.78
_space_group_crystal_system triclinic
_space_group_IT_number 2
_space_group_name_Hall '-P 1'
_space_group_name_H-M_alt 'P -1'
_symmetry_space_group_name_Hall '-P 1'
_symmetry_space_group_name_H-M 'P -1'
_atom_sites_solution_hydrogens geom
_atom_sites_solution_primary direct
_atom_sites_solution_secondary difmap
_audit_creation_method SHELXL-2014/7
_audit_update_record
;
2019-07-12 deposited with the CCDC.    2019-08-23 downloaded from the CCDC.
;
_cell_angle_alpha 91.289(2)
_cell_angle_beta 95.8040(10)
_cell_angle_gamma 90.059(2)
_cell_formula_units_Z 2
_cell_length_a 10.0716(3)
_cell_length_b 12.9698(4)
_cell_length_c 15.7503(4)
_cell_measurement_reflns_used 8720
_cell_measurement_temperature 93(2)
_cell_measurement_theta_max 68.06
_cell_measurement_theta_min 3.41
_cell_volume 2046.33(10)
_computing_cell_refinement 'PROCESS-AUTO (Rigaku, 1998)'
_computing_data_collection 'PROCESS-AUTO (Rigaku, 1998)'
_computing_data_reduction 'PROCESS-AUTO (Rigaku, 1998)'
_computing_molecular_graphics 'ORTEP-3 (Farrugia, 2008)'
_computing_publication_material 'SHELXL-2014 (Sheldrick, 2014)'
_computing_structure_refinement 'SHELXL-2014/7 (Sheldrick, 2014)'
_computing_structure_solution 'SHELXT (Sheldrick, 2014)'
_diffrn_ambient_temperature 93(2)
_diffrn_measured_fraction_theta_full 0.984
_diffrn_measured_fraction_theta_max 0.981
_diffrn_measurement_device_type 'Rigaku R-AXIS RAPID II IP Area Detector'
_diffrn_measurement_method '\w scans'
_diffrn_radiation_type CuK\a
_diffrn_radiation_wavelength 1.54186
_diffrn_reflns_av_R_equivalents 0.1164
_diffrn_reflns_av_unetI/netI 0.1924
_diffrn_reflns_Laue_measured_fraction_full 0.984
_diffrn_reflns_Laue_measured_fraction_max 0.981
_diffrn_reflns_limit_h_max 12
_diffrn_reflns_limit_h_min -12
_diffrn_reflns_limit_k_max 15
_diffrn_reflns_limit_k_min -15
_diffrn_reflns_limit_l_max 18
_diffrn_reflns_limit_l_min -18
_diffrn_reflns_number 23945
_diffrn_reflns_point_group_measured_fraction_full 0.984
_diffrn_reflns_point_group_measured_fraction_max 0.981
_diffrn_reflns_theta_full 67.686
_diffrn_reflns_theta_max 68.204
_diffrn_reflns_theta_min 3.409
_diffrn_source 'rotating anode X-ray tube'
_exptl_absorpt_coefficient_mu 1.725
_exptl_absorpt_correction_T_max 0.983
_exptl_absorpt_correction_T_min 0.622
_exptl_absorpt_correction_type multi-scan
_exptl_absorpt_process_details 'Absorption was corrected by ABSCOR'
_exptl_crystal_colour blue
_exptl_crystal_density_diffrn 1.373
_exptl_crystal_density_method 'not measured'
_exptl_crystal_description needle
_exptl_crystal_F_000 872
_exptl_crystal_size_max 0.122
_exptl_crystal_size_mid 0.010
_exptl_crystal_size_min 0.010
_refine_diff_density_max 1.114
_refine_diff_density_min -0.947
_refine_diff_density_rms 0.114
_refine_ls_extinction_coef 0.0016(4)
_refine_ls_extinction_expression Fc^*^=kFc[1+0.001xFc^2^\l^3^/sin(2\q)]^-1/4^
_refine_ls_extinction_method 'SHELXL-2014/7 (Sheldrick 2014)'
_refine_ls_goodness_of_fit_ref 0.916
_refine_ls_hydrogen_treatment constr
_refine_ls_matrix_type full
_refine_ls_number_parameters 553
_refine_ls_number_reflns 7346
_refine_ls_number_restraints 0
_refine_ls_restrained_S_all 0.916
_refine_ls_R_factor_all 0.2000
_refine_ls_R_factor_gt 0.1076
_refine_ls_shift/su_max 0.001
_refine_ls_shift/su_mean 0.000
_refine_ls_structure_factor_coef Fsqd
_refine_ls_weighting_details 'w=1/[\s^2^(Fo^2^)+(0.1486P)^2^] where P=(Fo^2^+2Fc^2^)/3'
_refine_ls_weighting_scheme calc
_refine_ls_wR_factor_gt 0.2301
_refine_ls_wR_factor_ref 0.3081
_reflns_Friedel_coverage 0.000
_reflns_number_gt 2651
_reflns_number_total 7346
_reflns_threshold_expression 'I > 2\s(I)'
_cod_data_source_file c9cc05500b2.cif
_cod_data_source_block shelxl
_cod_database_code 7124058
_shelx_shelxl_version_number 2014/7
_shelx_space_group_comment
; 
The symmetry employed for this shelxl refinement is uniquely defined 
by the following loop, which should always be used as a source of 
symmetry information in preference to the above space-group names. 
They are only intended as comments. 
;
_shelx_estimated_absorpt_t_min 0.817
_shelx_estimated_absorpt_t_max 0.983

loop_
_space_group_symop_operation_xyz
'x, y, z'
'-x, -y, -z'

loop_
_atom_site_label
_atom_site_type_symbol
_atom_site_fract_x
_atom_site_fract_y
_atom_site_fract_z
_atom_site_U_iso_or_equiv
_atom_site_adp_type
_atom_site_occupancy
_atom_site_site_symmetry_order
_atom_site_calc_flag
_atom_site_refinement_flags_posn
_atom_site_refinement_flags_adp
C1 C 0.1561(8) 0.7241(6) 0.4976(5) 0.055(2) Uani 1 1 d . .
H1 H 0.2003 0.7785 0.5306 0.066 Uiso 1 1 calc R U
C2 C 0.0443(8) 0.7457(6) 0.4456(5) 0.054(2) Uani 1 1 d . .
H2 H 0.0119 0.8144 0.4421 0.065 Uiso 1 1 calc R U
C3 C -0.0233(9) 0.6656(7) 0.3968(6) 0.066(2) Uani 1 1 d . .
H3 H -0.1034 0.6800 0.3620 0.079 Uiso 1 1 calc R U
C4 C 0.0259(8) 0.5674(6) 0.3995(5) 0.056(2) Uani 1 1 d . .
H4 H -0.0214 0.5144 0.3665 0.067 Uiso 1 1 calc R U
C5 C 0.1478(9) 0.5419(7) 0.4510(5) 0.058(2) Uani 1 1 d . .
C6 C 0.2064(8) 0.4425(6) 0.4535(5) 0.050(2) Uani 1 1 d . .
C7 C 0.3113(9) 0.4234(7) 0.5185(5) 0.058(2) Uani 1 1 d . .
C8 C 0.3475(9) 0.3191(6) 0.5239(5) 0.054(2) Uani 1 1 d . .
C9 C 0.4643(9) 0.2909(7) 0.5759(5) 0.058(2) Uani 1 1 d . .
C10 C 0.5301(9) 0.1947(7) 0.5688(5) 0.061(2) Uani 1 1 d . .
H10 H 0.4996 0.1476 0.5240 0.074 Uiso 1 1 calc R U
C11 C 0.6359(8) 0.1685(7) 0.6250(5) 0.061(2) Uani 1 1 d . .
H11 H 0.6775 0.1032 0.6202 0.073 Uiso 1 1 calc R U
C12 C 0.6827(9) 0.2395(7) 0.6902(5) 0.067(3) Uani 1 1 d . .
H12 H 0.7544 0.2203 0.7305 0.081 Uiso 1 1 calc R U
C13 C 0.6287(8) 0.3343(7) 0.6970(5) 0.061(2) Uani 1 1 d . .
H13 H 0.6649 0.3808 0.7409 0.073 Uiso 1 1 calc R U
C14 C 0.5182(9) 0.3658(7) 0.6395(5) 0.059(2) Uani 1 1 d . .
C15 C 0.4657(9) 0.4668(7) 0.6447(5) 0.059(2) Uani 1 1 d . .
C16 C 0.3686(8) 0.5009(7) 0.5774(5) 0.058(2) Uani 1 1 d . .
C17 C 0.3216(9) 0.6033(7) 0.5664(6) 0.059(2) Uani 1 1 d . .
C18 C 0.2096(9) 0.6226(6) 0.5046(5) 0.059(2) Uani 1 1 d . .
C19 C 0.1741(8) 0.3386(6) 0.4131(5) 0.055(2) Uani 1 1 d . .
C20 C 0.0907(8) 0.3088(6) 0.3410(5) 0.051(2) Uani 1 1 d . .
C21 C 0.0638(8) 0.1981(6) 0.3277(5) 0.053(2) Uani 1 1 d . .
C22 C -0.0166(8) 0.1613(6) 0.2536(5) 0.055(2) Uani 1 1 d . .
H22 H -0.0462 0.2077 0.2099 0.066 Uiso 1 1 calc R U
C23 C -0.0521(8) 0.0574(7) 0.2449(5) 0.055(2) Uani 1 1 d . .
C24 C -0.0050(8) -0.0115(6) 0.3074(6) 0.058(2) Uani 1 1 d . .
H24 H -0.0301 -0.0820 0.3008 0.069 Uiso 1 1 calc R U
C25 C 0.0751(8) 0.0193(6) 0.3766(5) 0.052(2) Uani 1 1 d . .
H25 H 0.1046 -0.0294 0.4185 0.062 Uiso 1 1 calc R U
C26 C 0.1172(7) 0.1271(6) 0.3882(5) 0.0457(19) Uani 1 1 d . .
C27 C 0.2107(8) 0.1611(7) 0.4585(5) 0.055(2) Uani 1 1 d . .
C28 C 0.2501(8) 0.2632(6) 0.4637(5) 0.051(2) Uani 1 1 d . .
C29 C 0.4984(8) 0.5263(6) 0.7205(6) 0.060(2) Uani 1 1 d . .
C30 C 0.5193(9) 0.5666(6) 0.7902(6) 0.064(2) Uani 1 1 d . .
C31 C 0.5357(9) 0.6166(7) 0.8728(6) 0.059(2) Uani 1 1 d . .
C32 C 0.6115(9) 0.5705(6) 0.9402(6) 0.063(2) Uani 1 1 d . .
H32 H 0.6556 0.5073 0.9304 0.075 Uiso 1 1 calc R U
C33 C 0.6241(8) 0.6153(6) 1.0221(6) 0.059(2) Uani 1 1 d . .
H33 H 0.6736 0.5819 1.0681 0.071 Uiso 1 1 calc R U
C34 C 0.5642(9) 0.7079(6) 1.0351(6) 0.059(2) Uani 1 1 d . .
C35 C 0.4910(9) 0.7572(7) 0.9691(6) 0.067(3) Uani 1 1 d . .
H35 H 0.4515 0.8224 0.9787 0.081 Uiso 1 1 calc R U
C36 C 0.4756(9) 0.7104(7) 0.8883(6) 0.065(2) Uani 1 1 d . .
H36 H 0.4233 0.7431 0.8431 0.078 Uiso 1 1 calc R U
C37 C 0.6435(9) 0.7154(7) 1.1851(5) 0.070(3) Uani 1 1 d . .
H37A H 0.7377 0.7110 1.1750 0.104 Uiso 1 1 calc R U
H37B H 0.6089 0.6461 1.1933 0.104 Uiso 1 1 calc R U
H37C H 0.6347 0.7582 1.2363 0.104 Uiso 1 1 calc R U
C38 C 0.3812(9) 0.6887(7) 0.6145(6) 0.063(2) Uani 1 1 d . .
C39 C 0.4291(8) 0.7630(7) 0.6527(5) 0.056(2) Uani 1 1 d . .
C40 C 0.4874(9) 0.8470(7) 0.7045(5) 0.061(2) Uani 1 1 d . .
C41 C 0.6206(9) 0.8465(7) 0.7361(5) 0.064(2) Uani 1 1 d . .
H41 H 0.6757 0.7915 0.7199 0.076 Uiso 1 1 calc R U
C42 C 0.6764(10) 0.9243(8) 0.7912(6) 0.077(3) Uani 1 1 d . .
H42 H 0.7683 0.9231 0.8120 0.092 Uiso 1 1 calc R U
C43 C 0.5944(11) 1.0033(7) 0.8147(6) 0.074(3) Uani 1 1 d . .
H43 H 0.6298 1.0562 0.8533 0.089 Uiso 1 1 calc R U
C44 C 0.4615(11) 1.0061(7) 0.7827(6) 0.076(3) Uani 1 1 d . .
H44 H 0.4068 1.0616 0.7983 0.091 Uiso 1 1 calc R U
C45 C 0.4080(9) 0.9287(6) 0.7283(5) 0.059(2) Uani 1 1 d . .
H45 H 0.3164 0.9310 0.7068 0.071 Uiso 1 1 calc R U
C46 C 0.0350(9) 0.3811(6) 0.2755(5) 0.055(2) Uani 1 1 d . .
C47 C 0.1213(9) 0.4471(6) 0.2389(5) 0.060(2) Uani 1 1 d . .
H47 H 0.2148 0.4398 0.2525 0.072 Uiso 1 1 calc R U
C48 C 0.0745(10) 0.5229(7) 0.1833(5) 0.067(3) Uani 1 1 d . .
H48 H 0.1354 0.5673 0.1596 0.081 Uiso 1 1 calc R U
C49 C -0.0621(9) 0.5338(6) 0.1622(5) 0.059(2) Uani 1 1 d . .
H49 H -0.0952 0.5855 0.1239 0.070 Uiso 1 1 calc R U
C50 C -0.1500(9) 0.4682(6) 0.1978(5) 0.062(2) Uani 1 1 d . .
H50 H -0.2434 0.4754 0.1838 0.074 Uiso 1 1 calc R U
C51 C -0.1020(9) 0.3926(6) 0.2534(5) 0.058(2) Uani 1 1 d . .
H51 H -0.1630 0.3480 0.2768 0.069 Uiso 1 1 calc R U
C52 C -0.1785(9) 0.0818(7) 0.1093(5) 0.074(3) Uani 1 1 d . .
H52A H -0.1027 0.1026 0.0791 0.110 Uiso 1 1 calc R U
H52B H -0.2196 0.1431 0.1328 0.110 Uiso 1 1 calc R U
H52C H -0.2444 0.0453 0.0694 0.110 Uiso 1 1 calc R U
O1 O 0.5685(6) 0.7610(4) 1.1126(4) 0.0702(17) Uani 1 1 d . .
O2 O -0.1332(5) 0.0156(4) 0.1767(3) 0.0607(15) Uani 1 1 d . .
Br1 Br 0.26186(9) 0.06629(7) 0.54410(6) 0.0652(4) Uani 1 1 d . .
C101 C 0.0743(11) 0.8262(7) 0.1015(6) 0.073(3) Uani 1 1 d . .
H101 H 0.0949 0.8736 0.1478 0.088 Uiso 1 1 calc R U
C102 C -0.0531(11) 0.8216(7) 0.0616(6) 0.077(3) Uani 1 1 d . .
H102 H -0.1206 0.8631 0.0828 0.093 Uiso 1 1 calc R U
C103 C -0.0853(11) 0.7569(7) -0.0098(6) 0.077(3) Uani 1 1 d . .
H103 H -0.1721 0.7573 -0.0396 0.092 Uiso 1 1 calc R U
C104 C 0.0129(11) 0.6921(7) -0.0357(6) 0.074(3) Uani 1 1 d . .
H104 H -0.0079 0.6446 -0.0819 0.089 Uiso 1 1 calc R U
C105 C 0.1423(10) 0.6960(7) 0.0056(6) 0.071(3) Uani 1 1 d . .
H105 H 0.2097 0.6529 -0.0139 0.085 Uiso 1 1 calc R U
C106 C 0.1730(11) 0.7629(7) 0.0753(6) 0.073(3) Uani 1 1 d . .
H106 H 0.2604 0.7649 0.1043 0.087 Uiso 1 1 calc R U

loop_
_atom_site_aniso_label
_atom_site_aniso_U_11
_atom_site_aniso_U_22
_atom_site_aniso_U_33
_atom_site_aniso_U_23
_atom_site_aniso_U_13
_atom_site_aniso_U_12
C1 0.060(6) 0.043(5) 0.062(6) 0.007(4) 0.011(4) -0.001(4)
C2 0.059(6) 0.051(5) 0.053(5) 0.008(4) 0.008(4) -0.003(4)
C3 0.065(6) 0.058(6) 0.075(6) 0.006(5) 0.006(5) 0.005(5)
C4 0.060(6) 0.053(5) 0.056(5) 0.001(4) 0.007(4) -0.009(5)
C5 0.063(6) 0.056(6) 0.052(5) -0.001(4) -0.001(4) 0.004(5)
C6 0.057(5) 0.034(5) 0.061(6) 0.008(4) 0.008(4) 0.003(4)
C7 0.066(6) 0.059(6) 0.050(5) 0.000(4) 0.013(5) -0.008(5)
C8 0.074(6) 0.039(5) 0.052(5) 0.000(4) 0.012(5) -0.008(4)
C9 0.064(6) 0.056(6) 0.054(6) 0.002(4) 0.007(5) 0.011(5)
C10 0.068(6) 0.062(6) 0.055(6) 0.003(4) 0.008(5) 0.004(5)
C11 0.060(6) 0.062(6) 0.059(6) 0.009(5) 0.002(5) -0.001(5)
C12 0.069(6) 0.081(7) 0.050(6) 0.009(5) -0.002(5) 0.000(5)
C13 0.053(6) 0.067(6) 0.060(6) 0.001(5) -0.010(5) 0.002(5)
C14 0.063(6) 0.059(6) 0.056(6) 0.004(5) 0.012(5) -0.006(5)
C15 0.066(6) 0.058(6) 0.052(6) 0.000(5) 0.005(5) -0.014(5)
C16 0.064(6) 0.056(6) 0.053(6) 0.000(4) 0.009(4) -0.013(5)
C17 0.064(6) 0.051(5) 0.065(6) -0.009(5) 0.014(5) -0.006(5)
C18 0.061(6) 0.050(5) 0.066(6) 0.004(5) 0.003(5) -0.005(5)
C19 0.062(6) 0.054(5) 0.049(5) 0.000(4) 0.011(4) -0.005(4)
C20 0.058(5) 0.043(5) 0.051(5) -0.006(4) 0.003(4) -0.003(4)
C21 0.054(5) 0.047(5) 0.058(6) 0.008(4) 0.002(4) 0.002(4)
C22 0.063(6) 0.045(5) 0.059(5) 0.003(4) 0.009(4) 0.005(4)
C23 0.053(5) 0.057(6) 0.053(6) -0.001(4) 0.002(4) 0.002(4)
C24 0.056(6) 0.048(5) 0.068(6) -0.001(5) 0.003(5) -0.005(4)
C25 0.052(5) 0.047(5) 0.057(5) 0.009(4) 0.012(4) 0.003(4)
C26 0.050(5) 0.042(5) 0.048(5) 0.002(4) 0.014(4) 0.002(4)
C27 0.063(6) 0.064(6) 0.040(5) 0.007(4) 0.007(4) 0.015(5)
C28 0.060(6) 0.043(5) 0.050(5) 0.003(4) 0.008(4) -0.001(4)
C29 0.054(5) 0.049(5) 0.076(7) 0.002(5) 0.002(5) -0.001(4)
C30 0.068(6) 0.050(5) 0.074(7) -0.006(5) 0.011(5) -0.006(4)
C31 0.062(6) 0.051(6) 0.064(6) 0.002(5) 0.005(5) -0.002(4)
C32 0.068(6) 0.044(5) 0.076(7) -0.009(5) 0.008(5) -0.001(4)
C33 0.060(6) 0.049(5) 0.068(6) 0.001(5) -0.002(5) 0.006(4)
C34 0.070(6) 0.046(5) 0.060(6) 0.001(5) 0.005(5) -0.008(5)
C35 0.085(7) 0.062(6) 0.055(6) 0.001(5) 0.008(5) 0.006(5)
C36 0.075(6) 0.058(6) 0.060(6) 0.010(5) -0.002(5) 0.010(5)
C37 0.085(7) 0.065(6) 0.058(6) 0.010(5) 0.001(5) 0.013(5)
C38 0.069(6) 0.056(6) 0.066(6) -0.004(5) 0.008(5) -0.007(5)
C39 0.057(6) 0.058(5) 0.053(5) 0.004(4) 0.008(4) -0.003(4)
C40 0.057(6) 0.063(6) 0.063(6) 0.000(5) 0.007(5) -0.015(5)
C41 0.061(6) 0.062(6) 0.071(6) -0.006(5) 0.024(5) -0.001(5)
C42 0.074(7) 0.078(7) 0.077(7) -0.014(6) 0.007(5) -0.014(6)
C43 0.081(7) 0.059(6) 0.081(7) -0.015(5) 0.011(6) -0.020(6)
C44 0.089(8) 0.057(6) 0.082(7) -0.003(5) 0.015(6) 0.007(6)
C45 0.068(6) 0.055(5) 0.056(6) 0.008(5) 0.008(5) -0.005(5)
C46 0.064(6) 0.050(5) 0.051(5) 0.000(4) 0.007(5) -0.003(4)
C47 0.070(6) 0.058(6) 0.053(5) -0.001(4) 0.014(5) -0.005(5)
C48 0.080(7) 0.055(6) 0.066(6) 0.006(5) 0.006(5) -0.008(5)
C49 0.071(6) 0.057(6) 0.047(5) 0.017(4) -0.005(5) -0.001(5)
C50 0.063(6) 0.061(6) 0.062(6) 0.002(5) 0.006(5) -0.003(5)
C51 0.071(6) 0.052(5) 0.050(5) 0.009(4) 0.006(4) -0.003(5)
C52 0.091(7) 0.066(6) 0.060(6) 0.007(5) -0.014(5) -0.001(5)
O1 0.089(5) 0.059(4) 0.063(4) 0.002(3) 0.007(3) 0.007(3)
O2 0.068(4) 0.054(4) 0.058(4) 0.005(3) -0.002(3) -0.005(3)
Br1 0.0722(8) 0.0578(7) 0.0648(7) 0.0102(5) 0.0018(5) -0.0018(5)
C101 0.093(8) 0.058(6) 0.069(7) -0.002(5) 0.011(6) 0.002(6)
C102 0.102(9) 0.065(6) 0.068(7) 0.002(5) 0.022(6) 0.002(6)
C103 0.082(7) 0.068(7) 0.082(7) -0.001(6) 0.017(6) -0.014(6)
C104 0.091(8) 0.056(6) 0.075(7) -0.004(5) 0.011(6) -0.017(6)
C105 0.085(8) 0.063(6) 0.067(7) 0.015(5) 0.017(6) -0.004(5)
C106 0.094(8) 0.067(6) 0.055(6) 0.007(5) -0.009(5) -0.008(6)

loop_
_atom_type_symbol
_atom_type_description
_atom_type_scat_dispersion_real
_atom_type_scat_dispersion_imag
_atom_type_scat_source
C C 0.0181 0.0091 'International Tables Vol C Tables 4.2.6.8 and 6.1.1.4'
H H 0.0000 0.0000 'International Tables Vol C Tables 4.2.6.8 and 6.1.1.4'
O O 0.0492 0.0322 'International Tables Vol C Tables 4.2.6.8 and 6.1.1.4'
Br Br -0.6763 1.2805 'International Tables Vol C Tables 4.2.6.8 and 6.1.1.4'

loop_
_geom_angle_atom_site_label_1
_geom_angle_atom_site_label_2
_geom_angle_atom_site_label_3
_geom_angle
C2 C1 C18 122.4(8)
C2 C1 H1 118.8
C18 C1 H1 118.8
C1 C2 C3 119.6(8)
C1 C2 H2 120.2
C3 C2 H2 120.2
C4 C3 C2 120.3(9)
C4 C3 H3 119.8
C2 C3 H3 119.8
C3 C4 C5 121.8(8)
C3 C4 H4 119.1
C5 C4 H4 119.1
C6 C5 C18 118.8(8)
C6 C5 C4 124.3(8)
C18 C5 C4 116.9(8)
C5 C6 C7 118.1(8)
C5 C6 C19 136.5(8)
C7 C6 C19 104.4(7)
C8 C7 C6 113.5(8)
C8 C7 C16 122.6(9)
C6 C7 C16 123.8(9)
C7 C8 C9 119.6(8)
C7 C8 C28 105.7(8)
C9 C8 C28 134.6(8)
C8 C9 C10 124.0(8)
C8 C9 C14 116.9(8)
C10 C9 C14 119.0(8)
C11 C10 C9 121.4(8)
C11 C10 H10 119.3
C9 C10 H10 119.3
C10 C11 C12 119.1(9)
C10 C11 H11 120.5
C12 C11 H11 120.5
C13 C12 C11 122.0(9)
C13 C12 H12 119.0
C11 C12 H12 119.0
C12 C13 C14 121.1(8)
C12 C13 H13 119.4
C14 C13 H13 119.4
C15 C14 C13 120.9(8)
C15 C14 C9 122.0(8)
C13 C14 C9 117.1(8)
C14 C15 C29 118.5(8)
C14 C15 C16 119.1(8)
C29 C15 C16 122.0(8)
C17 C16 C7 117.3(8)
C17 C16 C15 125.9(8)
C7 C16 C15 116.8(8)
C16 C17 C38 122.5(9)
C16 C17 C18 119.3(8)
C38 C17 C18 118.3(8)
C1 C18 C5 118.7(8)
C1 C18 C17 119.4(8)
C5 C18 C17 121.8(8)
C20 C19 C28 120.9(7)
C20 C19 C6 131.7(8)
C28 C19 C6 107.4(7)
C19 C20 C21 117.2(7)
C19 C20 C46 123.8(7)
C21 C20 C46 118.9(7)
C26 C21 C22 119.3(7)
C26 C21 C20 120.3(7)
C22 C21 C20 120.4(7)
C23 C22 C21 120.3(8)
C23 C22 H22 119.9
C21 C22 H22 119.9
O2 C23 C24 115.8(7)
O2 C23 C22 124.2(8)
C24 C23 C22 119.9(8)
C25 C24 C23 121.7(8)
C25 C24 H24 119.2
C23 C24 H24 119.2
C24 C25 C26 120.7(8)
C24 C25 H25 119.7
C26 C25 H25 119.7
C21 C26 C27 120.2(7)
C21 C26 C25 117.8(7)
C27 C26 C25 122.0(7)
C28 C27 C26 118.9(7)
C28 C27 Br1 123.0(6)
C26 C27 Br1 117.9(6)
C27 C28 C19 119.7(7)
C27 C28 C8 131.6(8)
C19 C28 C8 107.8(7)
C30 C29 C15 171.6(9)
C29 C30 C31 176.4(10)
C36 C31 C32 118.2(8)
C36 C31 C30 121.6(8)
C32 C31 C30 120.2(8)
C31 C32 C33 121.3(8)
C31 C32 H32 119.3
C33 C32 H32 119.3
C34 C33 C32 119.0(8)
C34 C33 H33 120.5
C32 C33 H33 120.5
C33 C34 C35 121.3(8)
C33 C34 O1 125.1(8)
C35 C34 O1 113.7(8)
C34 C35 C36 119.3(8)
C34 C35 H35 120.4
C36 C35 H35 120.4
C31 C36 C35 120.9(8)
C31 C36 H36 119.5
C35 C36 H36 119.5
O1 C37 H37A 109.5
O1 C37 H37B 109.5
H37A C37 H37B 109.5
O1 C37 H37C 109.5
H37A C37 H37C 109.5
H37B C37 H37C 109.5
C39 C38 C17 177.5(10)
C38 C39 C40 175.3(9)
C41 C40 C45 118.4(8)
C41 C40 C39 121.4(9)
C45 C40 C39 120.1(8)
C40 C41 C42 121.9(9)
C40 C41 H41 119.0
C42 C41 H41 119.0
C43 C42 C41 118.3(9)
C43 C42 H42 120.9
C41 C42 H42 120.9
C44 C43 C42 120.7(9)
C44 C43 H43 119.7
C42 C43 H43 119.7
C45 C44 C43 120.3(9)
C45 C44 H44 119.8
C43 C44 H44 119.8
C44 C45 C40 120.4(9)
C44 C45 H45 119.8
C40 C45 H45 119.8
C47 C46 C51 117.9(8)
C47 C46 C20 119.0(8)
C51 C46 C20 122.9(7)
C48 C47 C46 121.8(9)
C48 C47 H47 119.1
C46 C47 H47 119.1
C47 C48 C49 119.8(8)
C47 C48 H48 120.1
C49 C48 H48 120.1
C48 C49 C50 119.3(8)
C48 C49 H49 120.4
C50 C49 H49 120.4
C51 C50 C49 120.5(8)
C51 C50 H50 119.8
C49 C50 H50 119.8
C50 C51 C46 120.8(8)
C50 C51 H51 119.6
C46 C51 H51 119.6
O2 C52 H52A 109.5
O2 C52 H52B 109.5
H52A C52 H52B 109.5
O2 C52 H52C 109.5
H52A C52 H52C 109.5
H52B C52 H52C 109.5
C34 O1 C37 117.5(7)
C23 O2 C52 117.9(6)
C102 C101 C106 120.9(10)
C102 C101 H101 119.6
C106 C101 H101 119.6
C101 C102 C103 121.1(10)
C101 C102 H102 119.4
C103 C102 H102 119.4
C104 C103 C102 118.1(10)
C104 C103 H103 120.9
C102 C103 H103 120.9
C103 C104 C105 120.5(10)
C103 C104 H104 119.7
C105 C104 H104 119.7
C106 C105 C104 120.2(10)
C106 C105 H105 119.9
C104 C105 H105 119.9
C101 C106 C105 118.9(10)
C101 C106 H106 120.6
C105 C106 H106 120.6

loop_
_geom_bond_atom_site_label_1
_geom_bond_atom_site_label_2
_geom_bond_distance
C1 C2 1.357(10)
C1 C18 1.425(11)
C1 H1 0.9500
C2 C3 1.411(10)
C2 H2 0.9500
C3 C4 1.368(10)
C3 H3 0.9500
C4 C5 1.445(10)
C4 H4 0.9500
C5 C6 1.418(10)
C5 C18 1.430(10)
C6 C7 1.421(10)
C6 C19 1.499(10)
C7 C8 1.404(11)
C7 C16 1.433(11)
C8 C9 1.418(11)
C8 C28 1.473(10)
C9 C10 1.420(11)
C9 C14 1.445(11)
C10 C11 1.363(10)
C10 H10 0.9500
C11 C12 1.409(10)
C11 H11 0.9500
C12 C13 1.351(11)
C12 H12 0.9500
C13 C14 1.428(11)
C13 H13 0.9500
C14 C15 1.417(11)
C15 C29 1.417(11)
C15 C16 1.445(11)
C16 C17 1.419(11)
C17 C38 1.424(11)
C17 C18 1.440(11)
C19 C20 1.390(9)
C19 C28 1.446(10)
C20 C21 1.467(10)
C20 C46 1.479(10)
C21 C26 1.408(10)
C21 C22 1.425(10)
C22 C23 1.394(10)
C22 H22 0.9500
C23 O2 1.382(9)
C23 C24 1.391(10)
C24 C25 1.342(10)
C24 H24 0.9500
C25 C26 1.462(9)
C25 H25 0.9500
C26 C27 1.440(10)
C27 C28 1.380(10)
C27 Br1 1.879(8)
C29 C30 1.204(11)
C30 C31 1.434(11)
C31 C36 1.386(11)
C31 C32 1.391(11)
C32 C33 1.396(10)
C32 H32 0.9500
C33 C34 1.365(11)
C33 H33 0.9500
C34 C35 1.382(11)
C34 O1 1.385(9)
C35 C36 1.392(10)
C35 H35 0.9500
C36 H36 0.9500
C37 O1 1.442(9)
C37 H37A 0.9800
C37 H37B 0.9800
C37 H37C 0.9800
C38 C39 1.199(10)
C39 C40 1.435(11)
C40 C41 1.382(11)
C40 C45 1.396(11)
C41 C42 1.396(11)
C41 H41 0.9500
C42 C43 1.384(12)
C42 H42 0.9500
C43 C44 1.383(12)
C43 H43 0.9500
C44 C45 1.378(11)
C44 H44 0.9500
C45 H45 0.9500
C46 C47 1.393(10)
C46 C51 1.398(10)
C47 C48 1.383(11)
C47 H47 0.9500
C48 C49 1.390(11)
C48 H48 0.9500
C49 C50 1.394(10)
C49 H49 0.9500
C50 C51 1.384(10)
C50 H50 0.9500
C51 H51 0.9500
C52 O2 1.420(9)
C52 H52A 0.9800
C52 H52B 0.9800
C52 H52C 0.9800
C101 C102 1.371(12)
C101 C106 1.378(12)
C101 H101 0.9500
C102 C103 1.399(12)
C102 H102 0.9500
C103 C104 1.385(12)
C103 H103 0.9500
C104 C105 1.397(12)
C104 H104 0.9500
C105 C106 1.393(11)
C105 H105 0.9500
C106 H106 0.9500

loop_
_geom_torsion_atom_site_label_1
_geom_torsion_atom_site_label_2
_geom_torsion_atom_site_label_3
_geom_torsion_atom_site_label_4
_geom_torsion
C18 C1 C2 C3 0.6(12)
C1 C2 C3 C4 -2.4(12)
C2 C3 C4 C5 -0.4(13)
C3 C4 C5 C6 -177.3(8)
C3 C4 C5 C18 4.8(12)
C18 C5 C6 C7 9.7(12)
C4 C5 C6 C7 -168.2(7)
C18 C5 C6 C19 176.8(8)
C4 C5 C6 C19 -1.1(15)
C5 C6 C7 C8 170.3(7)
C19 C6 C7 C8 -0.6(9)
C5 C6 C7 C16 -5.2(12)
C19 C6 C7 C16 -176.1(7)
C6 C7 C8 C9 169.8(7)
C16 C7 C8 C9 -14.7(12)
C6 C7 C8 C28 -6.0(9)
C16 C7 C8 C28 169.6(7)
C7 C8 C9 C10 -162.1(8)
C28 C8 C9 C10 12.1(15)
C7 C8 C9 C14 17.8(12)
C28 C8 C9 C14 -168.0(8)
C8 C9 C10 C11 -174.7(8)
C14 C9 C10 C11 5.4(13)
C9 C10 C11 C12 -1.5(12)
C10 C11 C12 C13 -2.2(13)
C11 C12 C13 C14 1.9(13)
C12 C13 C14 C15 -177.2(8)
C12 C13 C14 C9 2.0(12)
C8 C9 C14 C15 -6.2(12)
C10 C9 C14 C15 173.7(8)
C8 C9 C14 C13 174.6(7)
C10 C9 C14 C13 -5.5(12)
C13 C14 C15 C29 -17.2(12)
C9 C14 C15 C29 163.6(7)
C13 C14 C15 C16 170.2(7)
C9 C14 C15 C16 -9.0(12)
C8 C7 C16 C17 -178.6(8)
C6 C7 C16 C17 -3.5(12)
C8 C7 C16 C15 -0.8(12)
C6 C7 C16 C15 174.3(7)
C14 C15 C16 C17 -170.0(8)
C29 C15 C16 C17 17.6(13)
C14 C15 C16 C7 12.4(12)
C29 C15 C16 C7 -160.0(8)
C7 C16 C17 C38 -172.6(7)
C15 C16 C17 C38 9.8(14)
C7 C16 C17 C18 7.4(12)
C15 C16 C17 C18 -170.2(8)
C2 C1 C18 C5 3.8(13)
C2 C1 C18 C17 -174.6(7)
C6 C5 C18 C1 175.6(7)
C4 C5 C18 C1 -6.3(12)
C6 C5 C18 C17 -6.0(12)
C4 C5 C18 C17 172.2(7)
C16 C17 C18 C1 175.5(7)
C38 C17 C18 C1 -4.4(12)
C16 C17 C18 C5 -2.9(13)
C38 C17 C18 C5 177.1(8)
C5 C6 C19 C20 19.3(15)
C7 C6 C19 C20 -172.4(8)
C5 C6 C19 C28 -161.2(9)
C7 C6 C19 C28 7.1(8)
C28 C19 C20 C21 11.2(11)
C6 C19 C20 C21 -169.4(8)
C28 C19 C20 C46 -165.2(7)
C6 C19 C20 C46 14.3(13)
C19 C20 C21 C26 2.4(11)
C46 C20 C21 C26 178.9(7)
C19 C20 C21 C22 -177.6(7)
C46 C20 C21 C22 -1.0(11)
C26 C21 C22 C23 5.9(11)
C20 C21 C22 C23 -174.2(7)
C21 C22 C23 O2 177.8(7)
C21 C22 C23 C24 -2.3(11)
O2 C23 C24 C25 179.7(7)
C22 C23 C24 C25 -0.2(12)
C23 C24 C25 C26 -0.8(12)
C22 C21 C26 C27 173.0(7)
C20 C21 C26 C27 -7.0(11)
C22 C21 C26 C25 -6.7(10)
C20 C21 C26 C25 173.3(7)
C24 C25 C26 C21 4.4(11)
C24 C25 C26 C27 -175.4(7)
C21 C26 C27 C28 -2.3(11)
C25 C26 C27 C28 177.4(7)
C21 C26 C27 Br1 172.6(5)
C25 C26 C27 Br1 -7.7(10)
C26 C27 C28 C19 15.8(11)
Br1 C27 C28 C19 -158.8(6)
C26 C27 C28 C8 -176.4(8)
Br1 C27 C28 C8 9.0(12)
C20 C19 C28 C27 -20.8(11)
C6 C19 C28 C27 159.6(7)
C20 C19 C28 C8 168.7(7)
C6 C19 C28 C8 -10.8(8)
C7 C8 C28 C27 -158.6(8)
C9 C8 C28 C27 26.6(15)
C7 C8 C28 C19 10.3(8)
C9 C8 C28 C19 -164.5(9)
C36 C31 C32 C33 1.9(12)
C30 C31 C32 C33 -177.1(8)
C31 C32 C33 C34 -2.2(12)
C32 C33 C34 C35 0.6(13)
C32 C33 C34 O1 -180.0(7)
C33 C34 C35 C36 1.4(13)
O1 C34 C35 C36 -178.1(7)
C32 C31 C36 C35 0.1(13)
C30 C31 C36 C35 179.1(8)
C34 C35 C36 C31 -1.7(13)
C45 C40 C41 C42 0.6(13)
C39 C40 C41 C42 -175.7(8)
C40 C41 C42 C43 0.5(13)
C41 C42 C43 C44 -1.5(14)
C42 C43 C44 C45 1.5(14)
C43 C44 C45 C40 -0.3(13)
C41 C40 C45 C44 -0.7(12)
C39 C40 C45 C44 175.6(8)
C19 C20 C46 C47 52.3(11)
C21 C20 C46 C47 -124.0(8)
C19 C20 C46 C51 -122.2(9)
C21 C20 C46 C51 61.5(10)
C51 C46 C47 C48 0.9(12)
C20 C46 C47 C48 -173.9(7)
C46 C47 C48 C49 -0.6(12)
C47 C48 C49 C50 0.2(12)
C48 C49 C50 C51 -0.2(12)
C49 C50 C51 C46 0.5(12)
C47 C46 C51 C50 -0.8(12)
C20 C46 C51 C50 173.7(7)
C33 C34 O1 C37 0.8(12)
C35 C34 O1 C37 -179.7(7)
C24 C23 O2 C52 -177.0(7)
C22 C23 O2 C52 2.9(11)
C106 C101 C102 C103 -3.6(14)
C101 C102 C103 C104 4.3(14)
C102 C103 C104 C105 -3.6(13)
C103 C104 C105 C106 2.1(13)
C102 C101 C106 C105 1.9(14)
C104 C105 C106 C101 -1.2(13)
